data_2216492
loop_
_publ_author_name
'Zeng, Hai-Su'
'Wang, Hai-Bo'
'Kang, Si-Shun'
'Li, Hai-Lin'

_publ_section_title
;
 5-(Chloromethyl)-3-(2-chlorophenyl)-1,2,4-oxadiazole
;
_journal_coeditor_code HB2637
_journal_issue 12
_journal_name_full 'Acta Crystallographica Section E'
_journal_page_first o4746
_journal_page_last o4746
_journal_paper_doi 10.1107/S1600536807056383
_journal_volume 63
_journal_year 2007
_chemical_formula_iupac 'C9 H6 Cl2 N2 O'
_chemical_formula_moiety 'C9 H6 Cl2 N2 O'
_chemical_formula_sum 'C9 H6 Cl2 N2 O'
_chemical_formula_weight 229.06
_chemical_name_systematic
;
5-(Chloromethyl)-3-(2-chlorophenyl)-1,2,4-oxadiazole
;
_space_group_IT_number 14
_symmetry_cell_setting monoclinic
_symmetry_space_group_name_Hall '-P 2ybc'
_symmetry_space_group_name_H-M 'P 1 21/c 1'
_atom_sites_solution_hydrogens geom
_atom_sites_solution_primary direct
_atom_sites_solution_secondary difmap
_audit_creation_method SHELXL-97
_cell_angle_alpha 90.00
_cell_angle_beta 98.30(3)
_cell_angle_gamma 90.00
_cell_formula_units_Z 4
_cell_length_a 10.396(2)
_cell_length_b 10.302(2)
_cell_length_c 9.2070(18)
_cell_measurement_reflns_used 25
_cell_measurement_temperature 293(2)
_cell_measurement_theta_max 13
_cell_measurement_theta_min 10
_cell_volume 975.7(3)
_computing_cell_refinement 'CAD-4 Software (Enraf--Nonius, 1989)'
_computing_data_collection 'CAD-4 Software (Enraf--Nonius, 1989)'
_computing_data_reduction 'XCAD4 (Harms & Wocadlo, 1995)'
_computing_molecular_graphics 'SHELXTL (Siemens,1996)'
_computing_publication_material 'SHELXL97 (Sheldrick, 1997)'
_computing_structure_refinement 'SHELXL97 (Sheldrick, 1997)'
_computing_structure_solution 'SHELXS97 (Sheldrick, 1997)'
_diffrn_ambient_temperature 293(2)
_diffrn_measured_fraction_theta_full 1.000
_diffrn_measured_fraction_theta_max 1.000
_diffrn_measurement_device_type 'Enraf--Nonius CAD-4'
_diffrn_measurement_method \w/2\q
_diffrn_radiation_monochromator graphite
_diffrn_radiation_source 'fine-focus sealed tube'
_diffrn_radiation_type MoK\a
_diffrn_radiation_wavelength 0.71073
_diffrn_reflns_av_R_equivalents 0.0366
_diffrn_reflns_av_sigmaI/netI 0.0390
_diffrn_reflns_limit_h_max 12
_diffrn_reflns_limit_h_min -12
_diffrn_reflns_limit_k_max 12
_diffrn_reflns_limit_k_min 0
_diffrn_reflns_limit_l_max 11
_diffrn_reflns_limit_l_min 0
_diffrn_reflns_number 2033
_diffrn_reflns_theta_full 25.96
_diffrn_reflns_theta_max 25.96
_diffrn_reflns_theta_min 1.98
_diffrn_standards_decay_% 0
_diffrn_standards_interval_count 200
_diffrn_standards_interval_time 2h
_diffrn_standards_number 3
_exptl_absorpt_coefficient_mu 0.629
_exptl_absorpt_correction_T_max 0.885
_exptl_absorpt_correction_T_min 0.787
_exptl_absorpt_correction_type psi-scan
_exptl_absorpt_process_details '(North <i>et al.</i>,  1968)'
_exptl_crystal_colour colorless
_exptl_crystal_density_diffrn 1.559
_exptl_crystal_density_method 'not measured'
_exptl_crystal_description block
_exptl_crystal_F_000 464
_exptl_crystal_size_max 0.40
_exptl_crystal_size_mid 0.20
_exptl_crystal_size_min 0.20
_refine_diff_density_max 0.247
_refine_diff_density_min -0.229
_refine_ls_extinction_method none
_refine_ls_goodness_of_fit_ref 1.021
_refine_ls_hydrogen_treatment constr
_refine_ls_matrix_type full
_refine_ls_number_parameters 127
_refine_ls_number_reflns 1907
_refine_ls_number_restraints 0
_refine_ls_restrained_S_all 1.021
_refine_ls_R_factor_all 0.0889
_refine_ls_R_factor_gt 0.0545
_refine_ls_shift/su_max 0.000
_refine_ls_shift/su_mean 0.000
_refine_ls_structure_factor_coef Fsqd
_refine_ls_weighting_details 'calc w=1/[\s^2^(Fo^2^)+(0.0700P)^2^+0.3000P] where P=(Fo^2^+2Fc^2^)/3'
_refine_ls_weighting_scheme calc
_refine_ls_wR_factor_gt 0.1318
_refine_ls_wR_factor_ref 0.1465
_reflns_number_gt 1204
_reflns_number_total 1907
_reflns_threshold_expression I>2\s(I)
_cod_data_source_file hb2637.cif
_cod_data_source_block I
_cod_depositor_comments
;
The following automatic conversions were performed:
'_symmetry_cell_setting' value 'Monoclinic' changed to 'monoclinic'
according to '/home/saulius/struct/CIF-dictionaries/cif_core.dic'
dictionary named 'cif_core.dic' version 2.4.1 from 2010-06-29.

Automatic conversion script
Id: cif_fix_enum 1527 2010-12-29 10:47:43Z saulius 

The following automatic conversions were performed:

'_symmetry_cell_setting' value 'Monoclinic' changed to 'monoclinic'
according to /home/saulius/struct/CIF-dictionaries/cif_core.dic
dictionary named 'cif_core.dic' version 2.4.1 from 2010-06-29.

Automatic conversion script
Id: cif_fix_values 1715 2011-07-08 13:25:40Z adriana 
;
_cod_original_sg_symbol_H-M 'P 21/c'
_cod_database_code 2216492
_cod_database_fobs_code 2216492

loop_
_symmetry_equiv_pos_as_xyz
'x, y, z'
'-x, y+1/2, -z+1/2'
'-x, -y, -z'
'x, -y-1/2, z-1/2'

loop_
_atom_site_type_symbol
_atom_site_label
_atom_site_fract_x
_atom_site_fract_y
_atom_site_fract_z
_atom_site_U_iso_or_equiv
_atom_site_adp_type
_atom_site_calc_flag
_atom_site_refinement_flags
_atom_site_occupancy
O O 0.4532(2) 0.4767(2) 0.3282(3) 0.0654(7) Uani d . 1
Cl Cl1 0.26187(11) 0.75669(10) 0.16907(14) 0.0813(4) Uani d . 1
N N1 0.4105(3) 0.3594(3) 0.3838(3) 0.0632(8) Uani d . 1
C C1 0.3883(4) 0.7009(3) 0.3021(4) 0.0642(10) Uani d . 1
H H1B 0.4699 0.7047 0.2628 0.077 Uiso calc R 1
H H1C 0.3954 0.7568 0.3876 0.077 Uiso calc R 1
Cl Cl2 0.34090(11) 0.08541(9) 0.42588(14) 0.0843(4) Uani d . 1
N N2 0.2688(2) 0.5213(2) 0.4048(3) 0.0481(7) Uani d . 1
C C2 0.3640(3) 0.5652(3) 0.3462(4) 0.0494(8) Uani d . 1
C C3 0.3010(3) 0.3917(3) 0.4273(3) 0.0428(7) Uani d . 1
C C4 0.2168(3) 0.3062(3) 0.4985(3) 0.0465(8) Uani d . 1
C C5 0.2250(3) 0.1701(3) 0.5042(4) 0.0537(9) Uani d . 1
C C6 0.1378(4) 0.0992(3) 0.5721(4) 0.0667(11) Uani d . 1
H H6A 0.1437 0.0091 0.5747 0.080 Uiso calc R 1
C C7 0.0428(4) 0.1597(4) 0.6353(4) 0.0715(11) Uani d . 1
H H7A -0.0151 0.1109 0.6809 0.086 Uiso calc R 1
C C8 0.0330(4) 0.2935(4) 0.6316(4) 0.0678(10) Uani d . 1
H H8A -0.0314 0.3351 0.6744 0.081 Uiso calc R 1
C C9 0.1189(3) 0.3641(4) 0.5643(4) 0.0571(9) Uani d . 1
H H9A 0.1116 0.4541 0.5625 0.069 Uiso calc R 1

loop_
_atom_site_aniso_label
_atom_site_aniso_U_11
_atom_site_aniso_U_22
_atom_site_aniso_U_33
_atom_site_aniso_U_12
_atom_site_aniso_U_13
_atom_site_aniso_U_23
O 0.0661(16) 0.0520(14) 0.0853(19) 0.0014(12) 0.0355(13) 0.0024(13)
Cl1 0.0925(8) 0.0579(6) 0.0945(8) 0.0035(5) 0.0167(6) 0.0286(5)
N1 0.0640(18) 0.0398(15) 0.091(2) 0.0035(14) 0.0301(16) 0.0038(16)
C1 0.073(2) 0.053(2) 0.069(2) -0.0124(18) 0.0208(19) 0.0089(18)
Cl2 0.0969(8) 0.0412(5) 0.1189(10) 0.0123(5) 0.0296(7) -0.0026(5)
N2 0.0528(16) 0.0344(14) 0.0580(17) -0.0009(12) 0.0110(12) 0.0010(12)
C2 0.0544(19) 0.0433(17) 0.052(2) -0.0036(15) 0.0120(15) 0.0020(15)
C3 0.0495(17) 0.0357(16) 0.0430(17) 0.0035(13) 0.0061(14) 0.0001(13)
C4 0.0553(19) 0.0365(16) 0.0456(19) -0.0013(14) 0.0004(15) 0.0046(14)
C5 0.061(2) 0.0424(18) 0.055(2) -0.0002(16) -0.0026(16) 0.0017(16)
C6 0.077(3) 0.045(2) 0.072(3) -0.0131(19) -0.008(2) 0.0180(18)
C7 0.064(2) 0.072(3) 0.078(3) -0.016(2) 0.009(2) 0.021(2)
C8 0.067(2) 0.066(2) 0.073(3) -0.004(2) 0.019(2) 0.008(2)
C9 0.058(2) 0.0467(18) 0.069(2) 0.0019(16) 0.0153(17) 0.0087(17)

loop_
_atom_type_symbol
_atom_type_description
_atom_type_scat_dispersion_real
_atom_type_scat_dispersion_imag
_atom_type_scat_source
C C 0.0033 0.0016 'International Tables Vol C Tables 4.2.6.8 and 6.1.1.4'
H H 0.0000 0.0000 'International Tables Vol C Tables 4.2.6.8 and 6.1.1.4'
N N 0.0061 0.0033 'International Tables Vol C Tables 4.2.6.8 and 6.1.1.4'
O O 0.0106 0.0060 'International Tables Vol C Tables 4.2.6.8 and 6.1.1.4'
Cl Cl 0.1484 0.1585 'International Tables Vol C Tables 4.2.6.8 and 6.1.1.4'

loop_
_geom_angle_atom_site_label_1
_geom_angle_atom_site_label_2
_geom_angle_atom_site_label_3
_geom_angle
C2 O N1 106.3(2)
C3 N1 O 103.2(2)
C2 C1 Cl1 111.0(3)
C2 C1 H1B 109.4
Cl1 C1 H1B 109.4
C2 C1 H1C 109.4
Cl1 C1 H1C 109.4
H1B C1 H1C 108.0
C2 N2 C3 102.7(3)
N2 C2 O 114.1(3)
N2 C2 C1 128.4(3)
O C2 C1 117.5(3)
N1 C3 N2 113.8(3)
N1 C3 C4 126.2(3)
N2 C3 C4 120.0(3)
C9 C4 C5 117.1(3)
C9 C4 C3 117.4(3)
C5 C4 C3 125.5(3)
C6 C5 C4 120.2(3)
C6 C5 Cl2 117.7(3)
C4 C5 Cl2 122.1(3)
C7 C6 C5 120.9(3)
C7 C6 H6A 119.6
C5 C6 H6A 119.6
C6 C7 C8 120.0(4)
C6 C7 H7A 120.0
C8 C7 H7A 120.0
C9 C8 C7 119.4(4)
C9 C8 H8A 120.3
C7 C8 H8A 120.3
C8 C9 C4 122.4(3)
C8 C9 H9A 118.8
C4 C9 H9A 118.8

loop_
_geom_bond_atom_site_label_1
_geom_bond_atom_site_label_2
_geom_bond_distance
O C2 1.328(4)
O N1 1.409(3)
Cl1 C1 1.758(4)
N1 C3 1.303(4)
C1 C2 1.487(4)
C1 H1B 0.9700
C1 H1C 0.9700
Cl2 C5 1.727(4)
N2 C2 1.276(4)
N2 C3 1.385(4)
C3 C4 1.462(4)
C4 C9 1.392(4)
C4 C5 1.406(4)
C5 C6 1.382(5)
C6 C7 1.367(5)
C6 H6A 0.9300
C7 C8 1.382(6)
C7 H7A 0.9300
C8 C9 1.367(5)
C8 H8A 0.9300
C9 H9A 0.9300

loop_
_geom_hbond_atom_site_label_D
_geom_hbond_atom_site_label_H
_geom_hbond_atom_site_label_A
_geom_hbond_site_symmetry_A
_geom_hbond_distance_DH
_geom_hbond_distance_HA
_geom_hbond_distance_DA
_geom_hbond_angle_DHA
C1 H1B N1 2_655 0.97 2.53 3.317(5) 138
C9 H9A N2 . 0.93 2.44 2.805(4) 104

loop_
_geom_torsion_atom_site_label_1
_geom_torsion_atom_site_label_2
_geom_torsion_atom_site_label_3
_geom_torsion_atom_site_label_4
_geom_torsion
C2 O N1 C3 0.4(4)
C3 N2 C2 O 0.4(4)
C3 N2 C2 C1 -177.2(3)
N1 O C2 N2 -0.5(4)
N1 O C2 C1 177.4(3)
Cl1 C1 C2 N2 -60.6(5)
Cl1 C1 C2 O 121.9(3)
O N1 C3 N2 -0.1(4)
O N1 C3 C4 -178.1(3)
C2 N2 C3 N1 -0.1(4)
C2 N2 C3 C4 178.0(3)
N1 C3 C4 C9 166.8(3)
N2 C3 C4 C9 -11.1(4)
N1 C3 C4 C5 -14.3(5)
N2 C3 C4 C5 167.8(3)
C9 C4 C5 C6 0.4(5)
C3 C4 C5 C6 -178.5(3)
C9 C4 C5 Cl2 179.5(3)
C3 C4 C5 Cl2 0.6(5)
C4 C5 C6 C7 -0.4(5)
Cl2 C5 C6 C7 -179.5(3)
C5 C6 C7 C8 0.2(6)
C6 C7 C8 C9 0.0(6)
C7 C8 C9 C4 0.1(6)
C5 C4 C9 C8 -0.3(5)
C3 C4 C9 C8 178.7(3)

loop_
_cod_related_entry_id
_cod_related_entry_database
_cod_related_entry_code
1 ChemSpider 1873143
